data_4072971
loop_
_publ_author_name
'Morvan, Didier'
'Capon, Jean-Fran\,cois'
'Gloaguen, Fr\'ed\'eric'
'Le Goff, Alan'
'Marchivie, Mathieu'
'Michaud, Fran\,cois'
'Schollhammer, Philippe'
'Talarmin, Jean'
'Yaouanc, Jean-Jacques'
'Pichon, Roger'
'Kervarec, Nelly'

_publ_section_title
;
 N-Heterocyclic Carbene Ligands in Nonsymmetric Diiron Models of
 Hydrogenase Active Sites
;
_journal_issue 8
_journal_name_full Organometallics
_journal_page_first 2042
_journal_paper_doi 10.1021/om061173l
_journal_volume 26
_journal_year 2007
_chemical_formula_sum 'C25 H24 Fe4 N4 O10 S4'
_chemical_formula_weight 892.12
_chemical_name_systematic
;
 ?
;
_space_group_IT_number 14
_symmetry_cell_setting monoclinic
_symmetry_space_group_name_Hall '-P 2ybc'
_symmetry_space_group_name_H-M 'P 1 21/c 1'
_atom_sites_solution_hydrogens geom
_atom_sites_solution_primary direct
_atom_sites_solution_secondary difmap
_audit_creation_method SHELXL-97
_cell_angle_alpha 90.00
_cell_angle_beta 92.214(5)
_cell_angle_gamma 90.00
_cell_formula_units_Z 4
_cell_length_a 12.5655(7)
_cell_length_b 16.9556(10)
_cell_length_c 15.7778(9)
_cell_measurement_reflns_used 5022
_cell_measurement_temperature 170(2)
_cell_measurement_theta_max 31.769
_cell_measurement_theta_min 2.7225
_cell_volume 3359.0(3)
_computing_cell_refinement
;
 ?
;
_computing_data_collection
;
 ?
;
_computing_data_reduction
;
 ?
;
_computing_molecular_graphics 'ORTEP3 for Windows (Farrugia, 1997)'
_computing_structure_refinement 'SHELXL-97 (Sheldrick, 1997)'
_computing_structure_solution 'SHELXS-97 (Sheldrick, 1997)'
_diffrn_ambient_temperature 170(2)
_diffrn_measured_fraction_theta_full 0.998
_diffrn_measured_fraction_theta_max 0.998
_diffrn_measurement_device_type 'X-CALIBUR-2 CCD 4-circle diffractometer'
_diffrn_measurement_method
;
 ?
;
_diffrn_radiation_monochromator graphite
_diffrn_radiation_source 'fine-focus sealed tube'
_diffrn_radiation_type MoK\a
_diffrn_radiation_wavelength 0.71073
_diffrn_reflns_av_R_equivalents 0.0401
_diffrn_reflns_av_sigmaI/netI 0.0519
_diffrn_reflns_limit_h_max 15
_diffrn_reflns_limit_h_min -15
_diffrn_reflns_limit_k_max 21
_diffrn_reflns_limit_k_min -21
_diffrn_reflns_limit_l_max 19
_diffrn_reflns_limit_l_min -16
_diffrn_reflns_number 25536
_diffrn_reflns_theta_full 26.37
_diffrn_reflns_theta_max 26.37
_diffrn_reflns_theta_min 2.73
_diffrn_standards_interval_count 50
_exptl_absorpt_coefficient_mu 2.000
_exptl_absorpt_correction_T_max 0.8100
_exptl_absorpt_correction_T_min 0.4346
_exptl_absorpt_correction_type empirical
_exptl_absorpt_process_details
;
 ?
;
_exptl_crystal_colour 'dark red'
_exptl_crystal_density_diffrn 1.764
_exptl_crystal_density_method 'not measured'
_exptl_crystal_description
;
 ?
;
_exptl_crystal_F_000 1800
_exptl_crystal_size_max 0.50
_exptl_crystal_size_mid 0.18
_exptl_crystal_size_min 0.11
_refine_diff_density_max 0.583
_refine_diff_density_min -0.365
_refine_diff_density_rms 0.089
_refine_ls_extinction_method none
_refine_ls_goodness_of_fit_ref 0.923
_refine_ls_hydrogen_treatment mixed
_refine_ls_matrix_type full
_refine_ls_number_parameters 424
_refine_ls_number_reflns 6857
_refine_ls_number_restraints 0
_refine_ls_restrained_S_all 0.923
_refine_ls_R_factor_all 0.0582
_refine_ls_R_factor_gt 0.0377
_refine_ls_shift/su_max 0.001
_refine_ls_shift/su_mean 0.000
_refine_ls_structure_factor_coef Fsqd
_refine_ls_weighting_details 'calc w=1/[\s^2^(Fo^2^)+(0.0450P)^2^+0.0000P] where P=(Fo^2^+2Fc^2^)/3'
_refine_ls_weighting_scheme calc
_refine_ls_wR_factor_gt 0.0782
_refine_ls_wR_factor_ref 0.0851
_reflns_number_gt 4768
_reflns_number_total 6857
_reflns_threshold_expression >2sigma(I)
_cod_data_source_file om061173lsi20061222_014140.cif
_cod_data_source_block lcarb-b
_cod_original_sg_symbol_H-M P2(1)/c
_cod_database_code 4072971

loop_
_symmetry_equiv_pos_as_xyz
'x, y, z'
'-x, y+1/2, -z+1/2'
'-x, -y, -z'
'x, -y-1/2, z-1/2'

loop_
_atom_site_label
_atom_site_type_symbol
_atom_site_fract_x
_atom_site_fract_y
_atom_site_fract_z
_atom_site_U_iso_or_equiv
_atom_site_adp_type
_atom_site_occupancy
_atom_site_symmetry_multiplicity
_atom_site_calc_flag
_atom_site_refinement_flags
C1 C 0.2002(3) 0.67768(19) 0.1965(2) 0.0273(8) Uani 1 1 d .
C2 C 0.3894(3) 0.6416(2) 0.1940(2) 0.0283(8) Uani 1 1 d .
C3 C 0.1537(3) 0.5373(2) 0.0585(2) 0.0334(8) Uani 1 1 d .
C4 C 0.2415(3) 0.5564(2) -0.0926(3) 0.0477(11) Uani 1 1 d .
C5 C 0.3601(3) 0.5146(2) 0.0509(2) 0.0368(9) Uani 1 1 d .
C6 C 0.1971(3) 0.7657(2) -0.0665(2) 0.0336(8) Uani 1 1 d .
H6A H 0.1829 0.7368 -0.1203 0.040 Uiso 1 1 calc R
H6B H 0.1462 0.8102 -0.0653 0.040 Uiso 1 1 calc R
C7 C 0.3084(3) 0.7993(2) -0.0677(2) 0.0319(8) Uani 1 1 d .
H7A H 0.3125 0.8361 -0.1162 0.038 Uiso 1 1 calc R
H7B H 0.3226 0.8300 -0.0151 0.038 Uiso 1 1 calc R
C8 C 0.3933(3) 0.7373(2) -0.0748(2) 0.0333(8) Uani 1 1 d .
H8A H 0.4624 0.7643 -0.0811 0.040 Uiso 1 1 calc R
H8B H 0.3780 0.7068 -0.1274 0.040 Uiso 1 1 calc R
C9 C 0.3380(2) 0.80433(18) 0.15026(19) 0.0220(7) Uani 1 1 d .
C10 C 0.4311(3) 0.91897(19) 0.1628(2) 0.0282(8) Uani 1 1 d .
H10 H 0.4891 0.9550 0.1650 0.034 Uiso 1 1 calc R
C11 C 0.3282(3) 0.93621(19) 0.1690(2) 0.0284(8) Uani 1 1 d .
H11 H 0.2988 0.9872 0.1769 0.034 Uiso 1 1 calc R
C012 C 0.5353(2) 0.79528(19) 0.1410(2) 0.0261(7) Uani 1 1 d .
012A H 0.5296 0.7416 0.1651 0.031 Uiso 1 1 calc R
012B H 0.5482 0.7902 0.0798 0.031 Uiso 1 1 calc R
C13 C 0.1565(2) 0.8627(2) 0.1665(2) 0.0321(8) Uani 1 1 d .
H13A H 0.1282 0.9158 0.1752 0.048 Uiso 1 1 calc R
H13B H 0.1376 0.8287 0.2138 0.048 Uiso 1 1 calc R
H13C H 0.1260 0.8411 0.1133 0.048 Uiso 1 1 calc R
C51 C 0.7864(3) 0.9722(2) 0.0152(2) 0.0264(8) Uani 1 1 d .
C52 C 0.6116(3) 0.90397(18) -0.0224(2) 0.0256(7) Uani 1 1 d .
C53 C 0.9177(3) 0.8888(2) -0.1254(2) 0.0344(9) Uani 1 1 d .
C54 C 0.9154(3) 0.7291(2) -0.1354(2) 0.0337(8) Uani 1 1 d .
C55 C 0.7457(3) 0.8265(2) -0.1788(2) 0.0351(9) Uani 1 1 d .
C56 C 0.9089(3) 0.7416(2) 0.1077(2) 0.0333(8) Uani 1 1 d .
H56A H 0.9836 0.7308 0.1262 0.040 Uiso 1 1 calc R
H56B H 0.8693 0.7539 0.1592 0.040 Uiso 1 1 calc R
C57 C 0.8627(3) 0.6678(2) 0.0687(2) 0.0400(9) Uani 1 1 d .
H57A H 0.9007 0.6558 0.0165 0.048 Uiso 1 1 calc R
H57B H 0.8754 0.6235 0.1087 0.048 Uiso 1 1 calc R
C58 C 0.7455(3) 0.67263(19) 0.0469(2) 0.0330(8) Uani 1 1 d .
H58B H 0.7075 0.6791 0.1003 0.040 Uiso 1 1 calc R
58A H 0.7227 0.6216 0.0216 0.040 Uiso 1 1 calc R
C59 C 0.7045(2) 0.87355(17) 0.14330(19) 0.0202(7) Uani 1 1 d .
C60 C 0.6312(3) 0.8460(2) 0.2698(2) 0.0286(8) Uani 1 1 d .
H60 H 0.5842 0.8254 0.3100 0.034 Uiso 1 1 calc R
C61 C 0.7178(3) 0.8898(2) 0.2863(2) 0.0304(8) Uani 1 1 d .
H61 H 0.7439 0.9066 0.3407 0.037 Uiso 1 1 calc R
C63 C 0.8553(3) 0.9572(2) 0.2038(2) 0.0351(9) Uani 1 1 d .
H53B H 0.8354 1.0048 0.1717 0.053 Uiso 1 1 calc R
H53C H 0.9113 0.9290 0.1747 0.053 Uiso 1 1 calc R
H63A H 0.8816 0.9721 0.2609 0.053 Uiso 1 1 calc R
N1 N 0.4365(2) 0.83804(15) 0.15236(16) 0.0229(6) Uani 1 1 d .
N2 N 0.27221(19) 0.86656(15) 0.16208(16) 0.0228(6) Uani 1 1 d .
N51 N 0.62328(19) 0.83642(15) 0.18268(16) 0.0237(6) Uani 1 1 d .
N52 N 0.7618(2) 0.90605(15) 0.21005(16) 0.0252(6) Uani 1 1 d .
O1 O 0.1334(2) 0.66356(15) 0.24225(15) 0.0409(6) Uani 1 1 d .
O2 O 0.4414(2) 0.60456(16) 0.24001(17) 0.0518(8) Uani 1 1 d .
O3 O 0.0818(2) 0.50643(17) 0.08547(17) 0.0506(7) Uani 1 1 d .
O4 O 0.2228(3) 0.5344(2) -0.15980(18) 0.0813(11) Uani 1 1 d .
O5 O 0.4241(2) 0.47039(16) 0.07462(18) 0.0535(8) Uani 1 1 d .
O51 O 0.8177(2) 1.03582(14) 0.00605(16) 0.0438(7) Uani 1 1 d .
O52 O 0.5303(2) 0.92123(15) -0.05083(16) 0.0420(6) Uani 1 1 d .
O53 O 0.9649(2) 0.94198(17) -0.14773(19) 0.0580(8) Uani 1 1 d .
O54 O 0.9664(2) 0.68108(16) -0.16454(17) 0.0488(7) Uani 1 1 d .
O55 O 0.6867(2) 0.84094(17) -0.23326(18) 0.0534(8) Uani 1 1 d .
S1 S 0.16926(6) 0.69939(5) 0.02124(5) 0.0272(2) Uani 1 1 d .
S2 S 0.40787(7) 0.66770(5) 0.01363(5) 0.0283(2) Uani 1 1 d .
S51 S 0.90711(6) 0.82935(5) 0.03997(5) 0.0266(2) Uani 1 1 d .
S52 S 0.70194(6) 0.75128(5) -0.02574(5) 0.02399(19) Uani 1 1 d .
Fe1 Fe 0.30074(4) 0.69308(3) 0.12397(3) 0.02200(12) Uani 1 1 d .
Fe2 Fe 0.26476(4) 0.58667(3) 0.01546(3) 0.02910(13) Uani 1 1 d .
Fe51 Fe 0.73815(3) 0.87504(3) 0.02265(3) 0.02134(12) Uani 1 1 d .
Fe52 Fe 0.83832(4) 0.80818(3) -0.09281(3) 0.02507(12) Uani 1 1 d .

loop_
_atom_site_aniso_label
_atom_site_aniso_U_11
_atom_site_aniso_U_22
_atom_site_aniso_U_33
_atom_site_aniso_U_23
_atom_site_aniso_U_13
_atom_site_aniso_U_12
C1 0.0276(19) 0.0260(19) 0.0280(19) -0.0009(15) -0.0045(16) 0.0017(15)
C2 0.0264(19) 0.029(2) 0.030(2) 0.0008(15) 0.0054(16) -0.0041(16)
C3 0.038(2) 0.033(2) 0.029(2) 0.0025(16) -0.0046(17) -0.0071(17)
C4 0.067(3) 0.041(2) 0.036(2) -0.0019(19) 0.011(2) -0.017(2)
C5 0.047(2) 0.027(2) 0.038(2) -0.0055(17) 0.0169(19) -0.0090(18)
C6 0.033(2) 0.036(2) 0.032(2) 0.0069(16) -0.0011(16) 0.0014(16)
C7 0.036(2) 0.035(2) 0.0252(19) 0.0084(16) 0.0026(16) -0.0077(16)
C8 0.036(2) 0.038(2) 0.0262(19) -0.0002(16) 0.0107(16) -0.0068(17)
C9 0.0217(17) 0.0222(17) 0.0222(17) 0.0030(14) 0.0028(14) -0.0005(14)
C10 0.0262(19) 0.0228(18) 0.036(2) 0.0014(15) 0.0004(15) -0.0052(14)
C11 0.0284(19) 0.0199(17) 0.037(2) -0.0031(15) 0.0035(16) 0.0027(15)
C012 0.0199(17) 0.0290(19) 0.0294(19) -0.0028(15) 0.0009(14) -0.0034(14)
C13 0.0207(18) 0.029(2) 0.047(2) -0.0018(16) 0.0047(16) 0.0030(15)
C51 0.0300(19) 0.028(2) 0.0212(17) -0.0028(15) -0.0005(14) 0.0006(15)
C52 0.0283(19) 0.0202(17) 0.0287(19) -0.0005(14) 0.0081(16) -0.0046(15)
C53 0.029(2) 0.040(2) 0.034(2) -0.0035(17) 0.0059(17) -0.0036(17)
C54 0.027(2) 0.042(2) 0.032(2) -0.0032(17) 0.0040(16) -0.0063(17)
C55 0.043(2) 0.032(2) 0.032(2) -0.0008(17) 0.0101(18) -0.0045(17)
C56 0.032(2) 0.035(2) 0.033(2) 0.0055(16) -0.0037(16) 0.0070(16)
C57 0.043(2) 0.030(2) 0.046(2) 0.0081(18) 0.0002(19) 0.0004(17)
C58 0.034(2) 0.0247(19) 0.040(2) -0.0006(16) -0.0011(17) -0.0048(15)
C59 0.0180(16) 0.0148(16) 0.0277(18) -0.0015(13) -0.0007(14) 0.0005(13)
C60 0.0258(19) 0.038(2) 0.0225(18) 0.0028(15) 0.0052(15) 0.0005(16)
C61 0.031(2) 0.041(2) 0.0198(18) -0.0024(15) 0.0012(15) 0.0010(16)
C63 0.035(2) 0.038(2) 0.032(2) -0.0058(16) -0.0033(16) -0.0167(17)
N1 0.0223(14) 0.0183(14) 0.0281(15) -0.0008(12) 0.0022(12) -0.0005(11)
N2 0.0181(14) 0.0249(15) 0.0253(15) -0.0013(12) 0.0022(11) 0.0013(12)
N51 0.0180(14) 0.0280(15) 0.0250(15) 0.0011(12) 0.0014(12) -0.0014(12)
N52 0.0260(15) 0.0272(15) 0.0224(15) -0.0023(12) -0.0013(12) -0.0058(12)
O1 0.0387(15) 0.0499(16) 0.0351(15) 0.0032(13) 0.0134(13) -0.0063(13)
O2 0.0483(18) 0.0519(18) 0.0542(18) 0.0162(15) -0.0099(15) 0.0094(14)
O3 0.0436(17) 0.0584(19) 0.0497(17) 0.0167(14) 0.0005(14) -0.0195(15)
O4 0.132(3) 0.082(3) 0.0305(17) -0.0169(17) 0.0059(19) -0.024(2)
O5 0.0543(19) 0.0360(16) 0.071(2) 0.0104(15) 0.0177(16) 0.0105(14)
O51 0.0569(18) 0.0263(15) 0.0479(16) 0.0049(12) -0.0019(13) -0.0114(13)
O52 0.0311(15) 0.0421(16) 0.0517(17) 0.0076(13) -0.0127(13) 0.0003(12)
O53 0.0535(19) 0.0471(18) 0.075(2) 0.0050(16) 0.0259(16) -0.0169(15)
O54 0.0410(16) 0.0507(18) 0.0555(18) -0.0183(14) 0.0112(14) 0.0054(14)
O55 0.0593(19) 0.0582(19) 0.0414(17) 0.0028(14) -0.0141(15) 0.0027(15)
S1 0.0230(4) 0.0314(5) 0.0273(5) 0.0009(4) 0.0008(4) -0.0052(4)
S2 0.0263(5) 0.0286(5) 0.0303(5) -0.0031(4) 0.0075(4) -0.0016(4)
S51 0.0203(4) 0.0295(5) 0.0299(5) -0.0037(4) 0.0000(4) -0.0031(4)
S52 0.0229(4) 0.0238(4) 0.0254(4) -0.0040(3) 0.0028(3) -0.0050(3)
Fe1 0.0209(2) 0.0221(2) 0.0230(3) -0.0004(2) 0.00231(19) -0.0019(2)
Fe2 0.0357(3) 0.0246(3) 0.0273(3) -0.0030(2) 0.0049(2) -0.0071(2)
Fe51 0.0204(2) 0.0213(2) 0.0224(3) -0.00144(19) 0.00110(19) -0.00202(19)
Fe52 0.0229(3) 0.0276(3) 0.0250(3) -0.0037(2) 0.0054(2) -0.0042(2)

loop_
_atom_type_symbol
_atom_type_description
_atom_type_scat_dispersion_real
_atom_type_scat_dispersion_imag
_atom_type_scat_source
C C 0.0033 0.0016 'International Tables Vol C Tables 4.2.6.8 and 6.1.1.4'
H H 0.0000 0.0000 'International Tables Vol C Tables 4.2.6.8 and 6.1.1.4'
N N 0.0061 0.0033 'International Tables Vol C Tables 4.2.6.8 and 6.1.1.4'
O O 0.0106 0.0060 'International Tables Vol C Tables 4.2.6.8 and 6.1.1.4'
S S 0.1246 0.1234 'International Tables Vol C Tables 4.2.6.8 and 6.1.1.4'
Fe Fe 0.3463 0.8444 'International Tables Vol C Tables 4.2.6.8 and 6.1.1.4'

loop_
_geom_angle_atom_site_label_1
_geom_angle_atom_site_label_2
_geom_angle_atom_site_label_3
_geom_angle
O1 C1 Fe1 176.3(3)
O2 C2 Fe1 175.3(3)
O3 C3 Fe2 179.0(3)
O4 C4 Fe2 176.3(4)
O5 C5 Fe2 177.4(3)
C7 C6 S1 116.5(2)
C8 C7 C6 113.3(3)
C7 C8 S2 116.4(2)
N2 C9 N1 103.2(3)
N2 C9 Fe1 128.9(2)
N1 C9 Fe1 127.6(2)
C11 C10 N1 106.2(3)
C10 C11 N2 107.5(3)
N51 C012 N1 110.2(3)
O51 C51 Fe51 176.7(3)
O52 C52 Fe51 178.9(3)
O53 C53 Fe52 177.1(3)
O54 C54 Fe52 177.2(3)
O55 C55 Fe52 177.6(3)
C57 C56 S51 116.2(2)
C58 C57 C56 114.1(3)
C57 C58 S52 116.8(2)
N51 C59 N52 102.4(3)
N51 C59 Fe51 129.6(2)
N52 C59 Fe51 127.8(2)
C61 C60 N51 106.6(3)
C60 C61 N52 107.1(3)
C9 N1 C10 111.7(3)
C9 N1 C012 124.5(3)
C10 N1 C012 123.7(3)
C9 N2 C11 111.5(3)
C9 N2 C13 125.8(3)
C11 N2 C13 122.8(3)
C59 N51 C60 111.8(3)
C59 N51 C012 125.9(3)
C60 N51 C012 122.2(3)
C59 N52 C61 112.1(3)
C59 N52 C63 125.9(3)
C61 N52 C63 121.9(3)
C6 S1 Fe2 111.84(12)
C6 S1 Fe1 114.47(11)
Fe2 S1 Fe1 67.45(3)
C8 S2 Fe2 110.16(12)
C8 S2 Fe1 114.50(11)
Fe2 S2 Fe1 67.21(3)
C56 S51 Fe52 114.02(12)
C56 S51 Fe51 109.75(12)
Fe52 S51 Fe51 67.68(3)
C58 S52 Fe52 112.96(12)
C58 S52 Fe51 114.32(11)
Fe52 S52 Fe51 67.56(3)
C1 Fe1 C2 88.34(15)
C1 Fe1 C9 100.08(14)
C2 Fe1 C9 101.58(14)
C1 Fe1 S1 87.16(11)
C2 Fe1 S1 153.13(11)
C9 Fe1 S1 105.29(9)
C1 Fe1 S2 158.30(11)
C2 Fe1 S2 90.45(11)
C9 Fe1 S2 101.39(9)
S1 Fe1 S2 84.19(3)
C1 Fe1 Fe2 102.82(11)
C2 Fe1 Fe2 99.41(11)
C9 Fe1 Fe2 149.20(9)
S1 Fe1 Fe2 56.06(3)
S2 Fe1 Fe2 56.05(3)
C3 Fe2 C5 94.84(16)
C3 Fe2 C4 97.25(17)
C5 Fe2 C4 100.64(18)
C3 Fe2 S1 87.56(12)
C5 Fe2 S1 156.45(12)
C4 Fe2 S1 102.29(14)
C3 Fe2 S2 157.38(11)
C5 Fe2 S2 84.03(11)
C4 Fe2 S2 105.17(13)
S1 Fe2 S2 84.87(3)
C3 Fe2 Fe1 101.56(11)
C5 Fe2 Fe1 100.20(12)
C4 Fe2 Fe1 150.49(13)
S1 Fe2 Fe1 56.49(3)
S2 Fe2 Fe1 56.75(3)
C51 Fe51 C52 91.14(15)
C51 Fe51 C59 99.46(13)
C52 Fe51 C59 99.63(13)
C51 Fe51 S51 90.26(11)
C52 Fe51 S51 163.28(11)
C59 Fe51 S51 96.57(9)
C51 Fe51 S52 154.98(11)
C52 Fe51 S52 87.50(10)
C59 Fe51 S52 105.40(9)
S51 Fe51 S52 84.23(3)
C51 Fe51 Fe52 100.92(11)
C52 Fe51 Fe52 107.31(10)
C59 Fe51 Fe52 145.63(9)
S51 Fe51 Fe52 56.11(3)
S52 Fe51 Fe52 56.06(2)
C53 Fe52 C55 90.19(16)
C53 Fe52 C54 98.53(16)
C55 Fe52 C54 100.99(16)
C53 Fe52 S51 86.97(12)
C55 Fe52 S51 153.21(12)
C54 Fe52 S51 105.78(11)
C53 Fe52 S52 154.82(12)
C55 Fe52 S52 86.91(11)
C54 Fe52 S52 106.58(11)
S51 Fe52 S52 84.48(3)
C53 Fe52 Fe51 99.45(12)
C55 Fe52 Fe51 98.19(12)
C54 Fe52 Fe51 153.55(12)
S51 Fe52 Fe51 56.21(3)
S52 Fe52 Fe51 56.38(2)

loop_
_geom_bond_atom_site_label_1
_geom_bond_atom_site_label_2
_geom_bond_distance
C1 O1 1.153(4)
C1 Fe1 1.757(4)
C2 O2 1.145(4)
C2 Fe1 1.770(4)
C3 O3 1.141(4)
C3 Fe2 1.784(4)
C4 O4 1.140(4)
C4 Fe2 1.794(4)
C5 O5 1.151(4)
C5 Fe2 1.786(4)
C6 C7 1.511(5)
C6 S1 1.827(3)
C7 C8 1.505(5)
C8 S2 1.831(3)
C9 N2 1.358(4)
C9 N1 1.363(4)
C9 Fe1 1.983(3)
C10 C11 1.334(4)
C10 N1 1.384(4)
C11 N2 1.377(4)
C012 N51 1.443(4)
C012 N1 1.455(4)
C13 N2 1.460(4)
C51 O51 1.159(4)
C51 Fe51 1.761(3)
C52 O52 1.138(4)
C52 Fe51 1.785(4)
C53 O53 1.144(4)
C53 Fe52 1.779(4)
C54 O54 1.144(4)
C54 Fe52 1.799(4)
C55 O55 1.140(4)
C55 Fe52 1.780(4)
C56 C57 1.502(5)
C56 S51 1.831(3)
C57 C58 1.501(5)
C58 S52 1.828(3)
C59 N51 1.368(4)
C59 N52 1.369(4)
C59 Fe51 1.966(3)
C60 C61 1.334(5)
C60 N51 1.384(4)
C61 N52 1.372(4)
C63 N52 1.466(4)
S1 Fe2 2.2604(10)
S1 Fe1 2.2718(9)
S2 Fe2 2.2640(10)
S2 Fe1 2.2824(9)
S51 Fe52 2.2639(10)
S51 Fe51 2.2666(9)
S52 Fe52 2.2644(9)
S52 Fe51 2.2729(9)
Fe1 Fe2 2.5162(7)
Fe51 Fe52 2.5228(6)
